data_4515245
loop_
_publ_author_name
'Li, Cheng-Peng'
'Zhou, Hang'
'Wang, Jia-Jun'
'Liu, Bo-Lan'
'Wang, Si'
'Yang, Xi'
'Wang, Zhong-Liang'
'Liu, Chun-Sen'
'Du, Miao'
'Zhou, Wuzong'

_publ_section_title
;
 Mechanism-Property Correlation in Coordination Polymer Crystals towards
 Design of Superior Sorbent.
;
_journal_name_full 'ACS applied materials &amp; interfaces'
_journal_paper_doi 10.1021/acsami.9b16386
_journal_year 2019
_chemical_formula_sum 'C19 H17 Ag N8 O4'
_chemical_formula_weight 529.28
_space_group_IT_number 14
_space_group_name_Hall '-P 2ybc'
_space_group_name_H-M_alt 'P 1 21/c 1'
_symmetry_cell_setting monoclinic
_symmetry_space_group_name_H-M 'P 1 21/c 1'
_atom_sites_solution_hydrogens geom
_atom_sites_solution_primary direct
_atom_sites_solution_secondary difmap
_audit_creation_method SHELXL-97
_cell_angle_alpha 90.00
_cell_angle_beta 116.00(3)
_cell_angle_gamma 90.00
_cell_formula_units_Z 4
_cell_length_a 10.451(6)
_cell_length_b 14.546(8)
_cell_length_c 15.362(7)
_cell_measurement_reflns_used 4778
_cell_measurement_temperature 296(2)
_cell_measurement_theta_max 28.43
_cell_measurement_theta_min 2.46
_cell_volume 2099(2)
_computing_cell_refinement 'Bruker SMART'
_computing_data_collection 'Bruker SMART'
_computing_data_reduction 'Bruker SAINT'
_computing_molecular_graphics 'Bruker SHELXTL'
_computing_publication_material 'Bruker SHELXTL'
_computing_structure_refinement 'SHELXL-97 (Sheldrick, 1997)'
_computing_structure_solution 'SHELXS-97 (Sheldrick, 1990)'
_diffrn_ambient_temperature 296(2)
_diffrn_measured_fraction_theta_full 0.999
_diffrn_measured_fraction_theta_max 0.999
_diffrn_measurement_device_type 'CCD area detector'
_diffrn_measurement_method 'phi and omega scans'
_diffrn_radiation_monochromator graphite
_diffrn_radiation_source 'fine-focus sealed tube'
_diffrn_radiation_type MoK\a
_diffrn_radiation_wavelength 0.71073
_diffrn_reflns_av_R_equivalents 0.0191
_diffrn_reflns_av_sigmaI/netI 0.0204
_diffrn_reflns_limit_h_max 12
_diffrn_reflns_limit_h_min -11
_diffrn_reflns_limit_k_max 13
_diffrn_reflns_limit_k_min -17
_diffrn_reflns_limit_l_max 16
_diffrn_reflns_limit_l_min -18
_diffrn_reflns_number 10764
_diffrn_reflns_theta_full 25.00
_diffrn_reflns_theta_max 25.00
_diffrn_reflns_theta_min 2.03
_exptl_absorpt_coefficient_mu 1.005
_exptl_absorpt_correction_T_max 0.8638
_exptl_absorpt_correction_T_min 0.8397
_exptl_absorpt_correction_type multi-scan
_exptl_absorpt_process_details SADABS
_exptl_crystal_colour COLOURLESS
_exptl_crystal_density_diffrn 1.675
_exptl_crystal_density_meas ?
_exptl_crystal_density_method 'not measured'
_exptl_crystal_description BLOCK
_exptl_crystal_F_000 1064
_exptl_crystal_size_max 0.18
_exptl_crystal_size_mid 0.17
_exptl_crystal_size_min 0.15
_refine_diff_density_max 0.600
_refine_diff_density_min -0.712
_refine_diff_density_rms 0.071
_refine_ls_extinction_method none
_refine_ls_goodness_of_fit_ref 1.063
_refine_ls_hydrogen_treatment constr
_refine_ls_matrix_type full
_refine_ls_number_parameters 290
_refine_ls_number_reflns 3706
_refine_ls_number_restraints 0
_refine_ls_restrained_S_all 1.063
_refine_ls_R_factor_all 0.0389
_refine_ls_R_factor_gt 0.0314
_refine_ls_shift/su_max 0.002
_refine_ls_shift/su_mean 0.000
_refine_ls_structure_factor_coef Fsqd
_refine_ls_weighting_details 'calc w=1/[\s^2^(Fo^2^)+(0.0385P)^2^+2.5897P] where P=(Fo^2^+2Fc^2^)/3'
_refine_ls_weighting_scheme calc
_refine_ls_wR_factor_gt 0.0792
_refine_ls_wR_factor_ref 0.0851
_reflns_number_gt 3106
_reflns_number_total 3706
_reflns_threshold_expression >2sigma(I)
_cod_data_source_file am9b16386_si_002.cif
_cod_data_source_block 243_NO3
_cod_depositor_comments
;
The following automatic conversions were performed:

data item '_exptl_absorpt_correction_type' value 'MULTI-SCAN' was
changed to 'multi-scan' in accordance with the
/home/data/users/saulius/crontab/automatic-downloads/rss-feeds/ACS/lib/dictionaries/cif_core.dic
dictionary named 'cif_core.dic' version 2.4.2 last updated on
2011-04-26.

data item '_symmetry_cell_setting' value 'Monoclinic' was changed to
'monoclinic' in accordance with the
/home/data/users/saulius/crontab/automatic-downloads/rss-feeds/ACS/lib/dictionaries/cif_core.dic
dictionary named 'cif_core.dic' version 2.4.2 last updated on
2011-04-26.

data item '_exptl_crystal_density_meas' value 'NONE' was changed to
'?' -- the value is perceived as not measured.

Automatic conversion script
Id: cif_fix_values 6909 2019-04-08 15:41:33Z antanas 
;
_cod_original_cell_volume 2099.0(19)
_cod_original_sg_symbol_H-M P21/c
_cod_database_code 4515245

loop_
_symmetry_equiv_pos_as_xyz
'x, y, z'
'-x, y+1/2, -z+1/2'
'-x, -y, -z'
'x, -y-1/2, z-1/2'

loop_
_atom_site_label
_atom_site_type_symbol
_atom_site_fract_x
_atom_site_fract_y
_atom_site_fract_z
_atom_site_U_iso_or_equiv
_atom_site_adp_type
_atom_site_occupancy
_atom_site_symmetry_multiplicity
_atom_site_calc_flag
_atom_site_refinement_flags
Ag1 Ag 0.65906(3) 0.504555(16) 0.595207(18) 0.03667(11) Uani 1 1 d .
O1 O 0.3102(4) 0.4140(2) 0.1827(3) 0.1024(14) Uani 1 1 d .
O2 O 0.4736(4) 0.4833(3) 0.1685(4) 0.1134(16) Uani 1 1 d .
O3 O 0.2633(4) 0.5233(3) 0.0811(3) 0.1018(13) Uani 1 1 d .
O4 O 0.0271(5) 0.1093(4) 0.4769(4) 0.153(2) Uani 1 1 d .
H4A H -0.0585 0.0922 0.4438 0.230 Uiso 1 1 d R
H4B H 0.0755 0.0619 0.5046 0.230 Uiso 1 1 d R
N1 N 0.3952(3) 0.34055(18) 0.42313(19) 0.0330(6) Uani 1 1 d .
N2 N 0.6427(3) 0.45288(17) 0.44486(18) 0.0315(6) Uani 1 1 d .
N3 N 0.7361(3) 0.49220(16) 0.41314(19) 0.0316(6) Uani 1 1 d .
N4 N 0.6737(2) 0.35469(16) 0.34779(17) 0.0262(5) Uani 1 1 d .
N5 N 1.0757(3) 0.4637(2) 0.3145(2) 0.0420(7) Uani 1 1 d .
N6 N 0.6564(3) 0.11890(18) 0.18516(19) 0.0358(6) Uani 1 1 d .
N7 N 0.3473(4) 0.4727(2) 0.1425(2) 0.0519(8) Uani 1 1 d .
N8 N -0.0941(9) 0.1941(5) 0.0532(5) 0.196(4) Uani 1 1 d .
C1 C 0.5137(3) 0.3050(2) 0.4232(2) 0.0295(6) Uani 1 1 d .
C2 C 0.3088(4) 0.2826(2) 0.4400(3) 0.0440(8) Uani 1 1 d .
H2 H 0.2261 0.3061 0.4402 0.053 Uiso 1 1 calc R
C3 C 0.3361(4) 0.1901(3) 0.4571(3) 0.0549(10) Uani 1 1 d .
H3 H 0.2733 0.1523 0.4686 0.066 Uiso 1 1 calc R
C4 C 0.4573(4) 0.1546(3) 0.4570(3) 0.0524(9) Uani 1 1 d .
H4 H 0.4775 0.0922 0.4676 0.063 Uiso 1 1 calc R
C5 C 0.5486(4) 0.2126(2) 0.4408(3) 0.0433(8) Uani 1 1 d .
H5 H 0.6325 0.1903 0.4417 0.052 Uiso 1 1 calc R
C6 C 0.6068(3) 0.3712(2) 0.4051(2) 0.0279(6) Uani 1 1 d .
C7 C 0.7533(3) 0.4322(2) 0.3556(2) 0.0284(6) Uani 1 1 d .
C8 C 0.8427(3) 0.4434(2) 0.3044(2) 0.0289(6) Uani 1 1 d .
C9 C 0.9870(3) 0.4593(2) 0.3560(2) 0.0343(7) Uani 1 1 d .
H9 H 1.0242 0.4673 0.4226 0.041 Uiso 1 1 calc R
C10 C 1.0205(4) 0.4518(3) 0.2191(3) 0.0433(8) Uani 1 1 d .
H10 H 1.0816 0.4531 0.1897 0.052 Uiso 1 1 calc R
C11 C 0.8780(4) 0.4378(3) 0.1618(3) 0.0491(9) Uani 1 1 d .
H11 H 0.8435 0.4317 0.0951 0.059 Uiso 1 1 calc R
C12 C 0.7875(4) 0.4332(3) 0.2047(2) 0.0431(8) Uani 1 1 d .
H12 H 0.6906 0.4233 0.1676 0.052 Uiso 1 1 calc R
C13 C 0.6671(3) 0.2739(2) 0.2923(2) 0.0281(6) Uani 1 1 d .
C14 C 0.5380(3) 0.2412(2) 0.2248(2) 0.0336(7) Uani 1 1 d .
H14 H 0.4535 0.2712 0.2134 0.040 Uiso 1 1 calc R
C15 C 0.5378(3) 0.1624(2) 0.1743(2) 0.0356(7) Uani 1 1 d .
H15 H 0.4507 0.1384 0.1307 0.043 Uiso 1 1 calc R
C16 C 0.7795(4) 0.1535(2) 0.2501(3) 0.0433(8) Uani 1 1 d .
H16 H 0.8632 0.1247 0.2577 0.052 Uiso 1 1 calc R
C17 C 0.7904(3) 0.2292(2) 0.3067(3) 0.0402(8) Uani 1 1 d .
H17 H 0.8783 0.2494 0.3531 0.048 Uiso 1 1 calc R
C18 C 0.0202(7) 0.2016(4) 0.1070(4) 0.0902(17) Uani 1 1 d .
C19 C 0.1560(6) 0.2082(5) 0.1793(6) 0.147(3) Uani 1 1 d .
H19A H 0.1528 0.2170 0.2402 0.221 Uiso 1 1 calc R
H19B H 0.2033 0.2595 0.1668 0.221 Uiso 1 1 calc R
H19C H 0.2072 0.1527 0.1816 0.221 Uiso 1 1 calc R

loop_
_atom_site_aniso_label
_atom_site_aniso_U_11
_atom_site_aniso_U_22
_atom_site_aniso_U_33
_atom_site_aniso_U_23
_atom_site_aniso_U_13
_atom_site_aniso_U_12
Ag1 0.04294(17) 0.03230(16) 0.04152(17) 0.00481(10) 0.02475(13) 0.00174(10)
O1 0.118(3) 0.064(2) 0.177(4) 0.029(2) 0.112(3) 0.014(2)
O2 0.062(2) 0.130(4) 0.158(4) 0.034(3) 0.057(3) 0.013(2)
O3 0.081(3) 0.115(3) 0.077(2) 0.026(2) 0.005(2) 0.017(2)
O4 0.108(3) 0.175(6) 0.154(4) 0.021(4) 0.037(3) 0.030(4)
N1 0.0344(14) 0.0315(14) 0.0386(14) -0.0002(11) 0.0210(12) -0.0032(11)
N2 0.0396(14) 0.0284(14) 0.0342(14) -0.0053(11) 0.0233(12) -0.0048(11)
N3 0.0345(14) 0.0312(14) 0.0337(14) -0.0046(11) 0.0192(12) -0.0061(11)
N4 0.0264(12) 0.0254(12) 0.0299(13) -0.0049(10) 0.0151(10) -0.0008(10)
N5 0.0319(14) 0.0514(17) 0.0472(17) -0.0070(14) 0.0213(13) -0.0072(13)
N6 0.0402(15) 0.0321(14) 0.0394(15) -0.0084(11) 0.0214(13) 0.0004(12)
N7 0.048(2) 0.054(2) 0.058(2) -0.0036(17) 0.0274(17) 0.0072(16)
N8 0.186(7) 0.134(6) 0.138(6) 0.008(5) -0.048(5) -0.038(5)
C1 0.0363(16) 0.0273(15) 0.0292(15) -0.0021(12) 0.0182(13) -0.0022(13)
C2 0.0409(19) 0.044(2) 0.056(2) 0.0035(16) 0.0290(17) -0.0072(16)
C3 0.063(2) 0.043(2) 0.066(3) 0.0042(18) 0.035(2) -0.0188(19)
C4 0.074(3) 0.0291(18) 0.061(2) 0.0057(17) 0.036(2) -0.0026(18)
C5 0.053(2) 0.0330(18) 0.050(2) 0.0040(15) 0.0287(17) 0.0063(16)
C6 0.0303(15) 0.0271(15) 0.0278(15) 0.0004(12) 0.0140(12) 0.0016(12)
C7 0.0253(14) 0.0310(16) 0.0287(15) -0.0026(12) 0.0116(12) -0.0015(12)
C8 0.0271(15) 0.0285(16) 0.0340(16) -0.0025(12) 0.0161(13) -0.0025(12)
C9 0.0296(16) 0.0399(18) 0.0352(17) -0.0064(14) 0.0158(14) -0.0049(14)
C10 0.044(2) 0.052(2) 0.047(2) -0.0040(17) 0.0317(17) -0.0068(17)
C11 0.051(2) 0.070(3) 0.0326(18) -0.0050(17) 0.0236(16) -0.0114(19)
C12 0.0316(17) 0.062(2) 0.0342(18) -0.0026(16) 0.0131(14) -0.0098(16)
C13 0.0340(16) 0.0258(15) 0.0283(15) -0.0026(12) 0.0171(13) -0.0002(13)
C14 0.0285(15) 0.0339(17) 0.0379(17) -0.0072(13) 0.0142(13) 0.0013(13)
C15 0.0325(17) 0.0352(17) 0.0359(17) -0.0082(14) 0.0119(14) -0.0033(14)
C16 0.0331(17) 0.0399(19) 0.057(2) -0.0140(16) 0.0203(16) 0.0038(15)
C17 0.0284(16) 0.0397(19) 0.049(2) -0.0101(15) 0.0136(15) 0.0014(14)
C18 0.105(4) 0.066(3) 0.064(3) -0.005(3) 0.005(3) -0.018(3)
C19 0.075(4) 0.094(5) 0.215(9) -0.025(5) 0.011(5) -0.019(4)

loop_
_atom_type_symbol
_atom_type_description
_atom_type_scat_dispersion_real
_atom_type_scat_dispersion_imag
_atom_type_scat_source
C C 0.0033 0.0016 'International Tables Vol C Tables 4.2.6.8 and 6.1.1.4'
H H 0.0000 0.0000 'International Tables Vol C Tables 4.2.6.8 and 6.1.1.4'
N N 0.0061 0.0033 'International Tables Vol C Tables 4.2.6.8 and 6.1.1.4'
O O 0.0106 0.0060 'International Tables Vol C Tables 4.2.6.8 and 6.1.1.4'
Ag Ag -0.8971 1.1015 'International Tables Vol C Tables 4.2.6.8 and 6.1.1.4'

loop_
_geom_angle_atom_site_label_1
_geom_angle_atom_site_label_2
_geom_angle_atom_site_label_3
_geom_angle
_geom_angle_site_symmetry_1
_geom_angle_site_symmetry_3
N6 Ag1 N1 140.95(9) 4_566 3_666
N6 Ag1 N2 109.15(10) 4_566 .
N1 Ag1 N2 106.40(9) 3_666 .
N6 Ag1 N5 96.46(10) 4_566 3_766
N1 Ag1 N5 92.32(10) 3_666 3_766
N2 Ag1 N5 100.71(9) . 3_766
N6 Ag1 Ag1 103.23(7) 4_566 3_666
N1 Ag1 Ag1 80.47(7) 3_666 3_666
N2 Ag1 Ag1 60.81(7) . 3_666
N5 Ag1 Ag1 156.49(7) 3_766 3_666
H4A O4 H4B 107.6 . .
C1 N1 C2 117.2(3) . .
C1 N1 Ag1 123.6(2) . 3_666
C2 N1 Ag1 119.1(2) . 3_666
C6 N2 N3 108.1(2) . .
C6 N2 Ag1 128.8(2) . .
N3 N2 Ag1 116.77(18) . .
C7 N3 N2 106.7(2) . .
C6 N4 C7 105.1(2) . .
C6 N4 C13 128.5(2) . .
C7 N4 C13 126.4(2) . .
C10 N5 C9 117.5(3) . .
C10 N5 Ag1 117.9(2) . 3_766
C9 N5 Ag1 124.5(2) . 3_766
C16 N6 C15 116.9(3) . .
C16 N6 Ag1 119.2(2) . 4_565
C15 N6 Ag1 123.8(2) . 4_565
O2 N7 O1 117.9(4) . .
O2 N7 O3 119.5(4) . .
O1 N7 O3 122.5(4) . .
N1 C1 C5 122.5(3) . .
N1 C1 C6 115.6(3) . .
C5 C1 C6 121.9(3) . .
N1 C2 C3 123.4(3) . .
N1 C2 H2 118.3 . .
C3 C2 H2 118.3 . .
C4 C3 C2 118.9(3) . .
C4 C3 H3 120.5 . .
C2 C3 H3 120.5 . .
C3 C4 C5 119.0(3) . .
C3 C4 H4 120.5 . .
C5 C4 H4 120.5 . .
C4 C5 C1 119.1(3) . .
C4 C5 H5 120.5 . .
C1 C5 H5 120.5 . .
N2 C6 N4 109.7(2) . .
N2 C6 C1 125.4(3) . .
N4 C6 C1 124.9(3) . .
N3 C7 N4 110.4(2) . .
N3 C7 C8 126.5(3) . .
N4 C7 C8 123.1(3) . .
C9 C8 C12 118.2(3) . .
C9 C8 C7 120.1(3) . .
C12 C8 C7 121.6(3) . .
N5 C9 C8 123.0(3) . .
N5 C9 H9 118.5 . .
C8 C9 H9 118.5 . .
N5 C10 C11 123.4(3) . .
N5 C10 H10 118.3 . .
C11 C10 H10 118.3 . .
C12 C11 C10 118.8(3) . .
C12 C11 H11 120.6 . .
C10 C11 H11 120.6 . .
C11 C12 C8 119.0(3) . .
C11 C12 H12 120.5 . .
C8 C12 H12 120.5 . .
C17 C13 C14 120.0(3) . .
C17 C13 N4 119.6(3) . .
C14 C13 N4 120.4(3) . .
C13 C14 C15 117.9(3) . .
C13 C14 H14 121.0 . .
C15 C14 H14 121.0 . .
N6 C15 C14 123.3(3) . .
N6 C15 H15 118.3 . .
C14 C15 H15 118.3 . .
N6 C16 C17 124.1(3) . .
N6 C16 H16 118.0 . .
C17 C16 H16 118.0 . .
C13 C17 C16 117.7(3) . .
C13 C17 H17 121.1 . .
C16 C17 H17 121.1 . .
N8 C18 C19 174.6(9) . .
C18 C19 H19A 109.5 . .
C18 C19 H19B 109.5 . .
H19A C19 H19B 109.5 . .
C18 C19 H19C 109.5 . .
H19A C19 H19C 109.5 . .
H19B C19 H19C 109.5 . .

loop_
_geom_bond_atom_site_label_1
_geom_bond_atom_site_label_2
_geom_bond_distance
_geom_bond_site_symmetry_2
Ag1 N6 2.274(3) 4_566
Ag1 N1 2.310(3) 3_666
Ag1 N2 2.363(3) .
Ag1 N5 2.540(3) 3_766
Ag1 Ag1 3.332(2) 3_666
O1 N7 1.213(4) .
O2 N7 1.210(5) .
O3 N7 1.215(5) .
O4 H4A 0.8499 .
O4 H4B 0.8508 .
N1 C1 1.341(4) .
N1 C2 1.342(4) .
N1 Ag1 2.310(3) 3_666
N2 C6 1.313(4) .
N2 N3 1.391(3) .
N3 C7 1.309(4) .
N4 C6 1.364(4) .
N4 C7 1.375(4) .
N4 C13 1.436(4) .
N5 C10 1.329(4) .
N5 C9 1.337(4) .
N5 Ag1 2.540(3) 3_766
N6 C16 1.334(4) .
N6 C15 1.335(4) .
N6 Ag1 2.274(3) 4_565
N8 C18 1.121(8) .
C1 C5 1.388(4) .
C1 C6 1.480(4) .
C2 C3 1.377(5) .
C2 H2 0.9300 .
C3 C4 1.369(5) .
C3 H3 0.9300 .
C4 C5 1.376(5) .
C4 H4 0.9300 .
C5 H5 0.9300 .
C7 C8 1.471(4) .
C8 C9 1.381(4) .
C8 C12 1.387(4) .
C9 H9 0.9300 .
C10 C11 1.373(5) .
C10 H10 0.9300 .
C11 C12 1.372(5) .
C11 H11 0.9300 .
C12 H12 0.9300 .
C13 C17 1.372(4) .
C13 C14 1.376(4) .
C14 C15 1.384(4) .
C14 H14 0.9300 .
C15 H15 0.9300 .
C16 C17 1.376(5) .
C16 H16 0.9300 .
C17 H17 0.9300 .
C18 C19 1.369(8) .
C19 H19A 0.9600 .
C19 H19B 0.9600 .
C19 H19C 0.9600 .

loop_
_geom_torsion_atom_site_label_1
_geom_torsion_atom_site_label_2
_geom_torsion_atom_site_label_3
_geom_torsion_atom_site_label_4
_geom_torsion
_geom_torsion_site_symmetry_1
N6 Ag1 N2 C6 14.2(3) 4_566
N1 Ag1 N2 C6 -149.4(3) 3_666
N5 Ag1 N2 C6 114.9(3) 3_766
Ag1 Ag1 N2 C6 -80.6(3) 3_666
N6 Ag1 N2 N3 -134.2(2) 4_566
N1 Ag1 N2 N3 62.3(2) 3_666
N5 Ag1 N2 N3 -33.4(2) 3_766
Ag1 Ag1 N2 N3 131.1(2) 3_666
C6 N2 N3 C7 -0.3(3) .
Ag1 N2 N3 C7 154.22(19) .
C2 N1 C1 C5 -0.7(5) .
Ag1 N1 C1 C5 175.6(2) 3_666
C2 N1 C1 C6 -179.5(3) .
Ag1 N1 C1 C6 -3.3(4) 3_666
C1 N1 C2 C3 0.0(5) .
Ag1 N1 C2 C3 -176.4(3) 3_666
N1 C2 C3 C4 -0.1(6) .
C2 C3 C4 C5 0.7(6) .
C3 C4 C5 C1 -1.3(6) .
N1 C1 C5 C4 1.4(5) .
C6 C1 C5 C4 -179.9(3) .
N3 N2 C6 N4 0.1(3) .
Ag1 N2 C6 N4 -150.3(2) .
N3 N2 C6 C1 177.3(3) .
Ag1 N2 C6 C1 26.8(4) .
C7 N4 C6 N2 0.1(3) .
C13 N4 C6 N2 178.8(3) .
C7 N4 C6 C1 -177.1(3) .
C13 N4 C6 C1 1.7(5) .
N1 C1 C6 N2 44.7(4) .
C5 C1 C6 N2 -134.1(3) .
N1 C1 C6 N4 -138.6(3) .
C5 C1 C6 N4 42.6(4) .
N2 N3 C7 N4 0.3(3) .
N2 N3 C7 C8 179.8(3) .
C6 N4 C7 N3 -0.2(3) .
C13 N4 C7 N3 -179.1(3) .
C6 N4 C7 C8 -179.8(3) .
C13 N4 C7 C8 1.4(4) .
N3 C7 C8 C9 58.9(4) .
N4 C7 C8 C9 -121.6(3) .
N3 C7 C8 C12 -124.8(4) .
N4 C7 C8 C12 54.6(4) .
C10 N5 C9 C8 -0.2(5) .
Ag1 N5 C9 C8 178.9(2) 3_766
C12 C8 C9 N5 -1.1(5) .
C7 C8 C9 N5 175.3(3) .
C9 N5 C10 C11 1.8(6) .
Ag1 N5 C10 C11 -177.4(3) 3_766
N5 C10 C11 C12 -1.9(6) .
C10 C11 C12 C8 0.5(6) .
C9 C8 C12 C11 1.0(5) .
C7 C8 C12 C11 -175.4(3) .
C6 N4 C13 C17 -124.2(3) .
C7 N4 C13 C17 54.3(4) .
C6 N4 C13 C14 55.8(4) .
C7 N4 C13 C14 -125.6(3) .
C17 C13 C14 C15 0.9(5) .
N4 C13 C14 C15 -179.1(3) .
C16 N6 C15 C14 1.7(5) .
Ag1 N6 C15 C14 -175.4(2) 4_565
C13 C14 C15 N6 -2.7(5) .
C15 N6 C16 C17 1.2(5) .
Ag1 N6 C16 C17 178.4(3) 4_565
C14 C13 C17 C16 1.7(5) .
N4 C13 C17 C16 -178.3(3) .
N6 C16 C17 C13 -2.8(6) .
